data_4073722
loop_
_publ_author_name
'Blackmore, Ian J.'
'Semiao, Christopher J.'
'Buschhaus, Miriam S. A.'
'Patrick, Brian O.'
'Legzdins, Peter'

_publ_section_title
;
 Investigations Directed at Catalytic Carbon&#x2212;Carbon and
 Carbon&#x2212;Oxygen Bond Formation via C&#x2212;H Bond Activation
;
_journal_issue 20
_journal_name_full Organometallics
_journal_page_first 4881
_journal_paper_doi 10.1021/om700583q
_journal_volume 26
_journal_year 2007
_chemical_formula_moiety 'C23 H35 N O2 W'
_chemical_formula_sum 'C23 H35 N O2 W'
_chemical_formula_weight 541.37
_chemical_name_common Cp*W(NO)(OCHiPr2)(Ph)
_chemical_name_systematic
;
 ?
;
_space_group_IT_number 14
_symmetry_cell_setting monoclinic
_symmetry_space_group_name_Hall '-P 2ybc'
_symmetry_space_group_name_H-M 'P 1 21/c 1'
_atom_sites_solution_hydrogens geom
_atom_sites_solution_primary direct
_atom_sites_solution_secondary difmap
_audit_creation_method SHELXL-97
_cell_angle_alpha 90.00
_cell_angle_beta 102.1320(10)
_cell_angle_gamma 90.00
_cell_formula_units_Z 4
_cell_length_a 8.2752(2)
_cell_length_b 18.3553(4)
_cell_length_c 15.2157(4)
_cell_measurement_temperature 173(2)
_cell_measurement_theta_max 28
_cell_measurement_theta_min 1.8
_cell_volume 2259.55(9)
_computing_structure_refinement 'SHELXL-97 (Sheldrick, 1997)'
_computing_structure_solution SIR-92
_diffrn_ambient_temperature 173(2)
_diffrn_measured_fraction_theta_full 0.986
_diffrn_measured_fraction_theta_max 0.986
_diffrn_radiation_monochromator graphite
_diffrn_radiation_source 'fine-focus sealed tube'
_diffrn_radiation_type MoK\a
_diffrn_radiation_wavelength 0.71073
_diffrn_reflns_av_R_equivalents 0.0493
_diffrn_reflns_av_sigmaI/netI 0.0396
_diffrn_reflns_limit_h_max 10
_diffrn_reflns_limit_h_min -10
_diffrn_reflns_limit_k_max 23
_diffrn_reflns_limit_k_min -23
_diffrn_reflns_limit_l_max 20
_diffrn_reflns_limit_l_min -19
_diffrn_reflns_number 35475
_diffrn_reflns_theta_full 28.02
_diffrn_reflns_theta_max 28.02
_diffrn_reflns_theta_min 1.76
_exptl_absorpt_coefficient_mu 5.129
_exptl_absorpt_correction_T_max 0.599
_exptl_absorpt_correction_T_min 0.487
_exptl_absorpt_correction_type multi-scan
_exptl_crystal_colour red
_exptl_crystal_density_diffrn 1.591
_exptl_crystal_density_method 'not measured'
_exptl_crystal_description cut
_exptl_crystal_F_000 1080
_exptl_crystal_size_max 0.2
_exptl_crystal_size_mid 0.1
_exptl_crystal_size_min 0.1
_refine_diff_density_max 0.781
_refine_diff_density_min -0.797
_refine_diff_density_rms 0.148
_refine_ls_extinction_method none
_refine_ls_goodness_of_fit_ref 1.097
_refine_ls_hydrogen_treatment mixed
_refine_ls_matrix_type full
_refine_ls_number_parameters 257
_refine_ls_number_reflns 5384
_refine_ls_number_restraints 0
_refine_ls_restrained_S_all 1.097
_refine_ls_R_factor_all 0.0414
_refine_ls_R_factor_gt 0.0243
_refine_ls_shift/su_max 0.001
_refine_ls_shift/su_mean 0.000
_refine_ls_structure_factor_coef Fsqd
_refine_ls_weighting_details 'calc w=1/[\s^2^(Fo^2^)+(0.0128P)^2^+1.3226P] where P=(Fo^2^+2Fc^2^)/3'
_refine_ls_weighting_scheme calc
_refine_ls_wR_factor_gt 0.0403
_refine_ls_wR_factor_ref 0.0474
_reflns_number_gt 4241
_reflns_number_total 5384
_reflns_threshold_expression >2sigma(I)
_cod_data_source_file om700583q-file002.cif
_cod_data_source_block pl324b
_cod_depositor_comments
;
The following automatic conversions were performed:

'_symmetry_cell_setting' value 'Monoclinic' changed to 'monoclinic'
according to /home/saulius/struct/CIF-dictionaries/cif_core.dic
dictionary named 'cif_core.dic' version 2.4.1 from
2010-06-29.

'_exptl_absorpt_correction_type' value 'Multi-scan'
changed to 'multi-scan' according to
/home/saulius/struct/CIF-dictionaries/cif_core.dic dictionary named
'cif_core.dic' version 2.4.1 from 2010-06-29.

Automatic conversion script
Id: cif_fix_values 1715 2011-07-08 13:25:40Z adriana 
;
_cod_original_sg_symbol_H-M P21/c
_cod_database_code 4073722

loop_
_symmetry_equiv_pos_as_xyz
'x, y, z'
'-x, y+1/2, -z+1/2'
'-x, -y, -z'
'x, -y-1/2, z-1/2'

loop_
_atom_site_label
_atom_site_type_symbol
_atom_site_fract_x
_atom_site_fract_y
_atom_site_fract_z
_atom_site_U_iso_or_equiv
_atom_site_adp_type
_atom_site_occupancy
_atom_site_symmetry_multiplicity
_atom_site_calc_flag
_atom_site_refinement_flags
W1 W 0.675122(15) 0.208055(7) 0.000881(8) 0.02042(5) Uani 1 1 d .
N1 N 0.5071(3) 0.17818(16) 0.04555(19) 0.0287(7) Uani 1 1 d .
O2 O 0.7043(3) 0.30783(12) 0.03323(14) 0.0243(5) Uani 1 1 d .
C3 C 0.9619(4) 0.3552(2) 0.1746(3) 0.0398(10) Uani 1 1 d .
H3A H 1.0001 0.3317 0.1248 0.060 Uiso 1 1 calc R
H3B H 0.9331 0.3178 0.2147 0.060 Uiso 1 1 calc R
H3C H 1.0499 0.3862 0.2082 0.060 Uiso 1 1 calc R
C18 C 0.8175(4) 0.14288(19) -0.0999(2) 0.0255(8) Uani 1 1 d .
C2 C 0.8111(4) 0.40128(19) 0.1377(2) 0.0306(8) Uani 1 1 d .
H2 H 0.7859 0.4307 0.1884 0.037 Uiso 1 1 calc R
C17 C 0.6501(4) 0.1199(2) -0.1142(2) 0.0292(8) Uani 1 1 d .
C14 C 0.8201(4) 0.21817(18) -0.1218(2) 0.0237(7) Uani 1 1 d .
O1 O 0.3811(3) 0.15279(16) 0.0640(2) 0.0507(8) Uani 1 1 d .
C19 C 0.9693(5) 0.2659(2) -0.1158(3) 0.0381(10) Uani 1 1 d .
H19A H 0.9841 0.2774 -0.1765 0.057 Uiso 1 1 calc R
H19B H 1.0674 0.2402 -0.0828 0.057 Uiso 1 1 calc R
H19C H 0.9539 0.3110 -0.0842 0.057 Uiso 1 1 calc R
C4 C 0.8496(5) 0.4544(2) 0.0671(2) 0.0365(9) Uani 1 1 d .
H4A H 0.9527 0.4803 0.0917 0.055 Uiso 1 1 calc R
H4B H 0.7591 0.4895 0.0510 0.055 Uiso 1 1 calc R
H4C H 0.8617 0.4272 0.0134 0.055 Uiso 1 1 calc R
C10 C 1.1231(5) 0.1327(2) 0.1887(2) 0.0353(9) Uani 1 1 d .
H10 H 1.2358 0.1472 0.2012 0.042 Uiso 1 1 calc R
C15 C 0.6550(4) 0.2416(2) -0.1507(2) 0.0269(8) Uani 1 1 d .
C12 C 0.9060(5) 0.0592(2) 0.2219(3) 0.0395(10) Uani 1 1 d .
H12 H 0.8695 0.0225 0.2572 0.047 Uiso 1 1 calc R
C7 C 0.4620(5) 0.4498(2) 0.1322(3) 0.0409(10) Uani 1 1 d .
H7A H 0.4658 0.4240 0.1890 0.061 Uiso 1 1 calc R
H7B H 0.3514 0.4703 0.1108 0.061 Uiso 1 1 calc R
H7C H 0.5437 0.4892 0.1417 0.061 Uiso 1 1 calc R
C20 C 0.6004(5) 0.3166(2) -0.1833(3) 0.0452(11) Uani 1 1 d .
H20A H 0.6826 0.3523 -0.1543 0.068 Uiso 1 1 calc R
H20B H 0.4936 0.3275 -0.1682 0.068 Uiso 1 1 calc R
H20C H 0.5896 0.3190 -0.2486 0.068 Uiso 1 1 calc R
C5 C 0.5014(4) 0.39635(19) 0.0619(2) 0.0293(8) Uani 1 1 d .
H5 H 0.5199 0.4251 0.0091 0.035 Uiso 1 1 calc R
C16 C 0.5488(4) 0.1817(2) -0.1447(2) 0.0318(9) Uani 1 1 d .
C22 C 0.5928(6) 0.0433(2) -0.1012(3) 0.0525(12) Uani 1 1 d .
H22A H 0.4802 0.0447 -0.0905 0.079 Uiso 1 1 calc R
H22B H 0.6669 0.0211 -0.0495 0.079 Uiso 1 1 calc R
H22C H 0.5942 0.0145 -0.1553 0.079 Uiso 1 1 calc R
C23 C 0.9647(5) 0.0934(2) -0.0766(3) 0.0410(10) Uani 1 1 d .
H23A H 0.9852 0.0707 -0.1315 0.062 Uiso 1 1 calc R
H23B H 0.9433 0.0555 -0.0352 0.062 Uiso 1 1 calc R
H23C H 1.0619 0.1218 -0.0480 0.062 Uiso 1 1 calc R
C11 C 1.0697(5) 0.0802(2) 0.2401(3) 0.0401(10) Uani 1 1 d .
H11 H 1.1456 0.0584 0.2885 0.048 Uiso 1 1 calc R
C8 C 0.8439(4) 0.14577(18) 0.0984(2) 0.0254(8) Uani 1 1 d .
C9 C 1.0119(4) 0.1644(2) 0.1182(2) 0.0294(8) Uani 1 1 d .
H9 H 1.0507 0.1999 0.0822 0.035 Uiso 1 1 calc R
C13 C 0.7951(5) 0.09154(19) 0.1521(2) 0.0308(8) Uani 1 1 d .
H13 H 0.6827 0.0765 0.1402 0.037 Uiso 1 1 calc R
C21 C 0.3629(4) 0.1817(3) -0.1750(3) 0.0531(13) Uani 1 1 d .
H21A H 0.3327 0.1687 -0.2388 0.080 Uiso 1 1 calc R
H21B H 0.3199 0.2303 -0.1662 0.080 Uiso 1 1 calc R
H21C H 0.3153 0.1461 -0.1397 0.080 Uiso 1 1 calc R
C1 C 0.6592(4) 0.35385(19) 0.1003(2) 0.0252(8) Uani 1 1 d .
C6 C 0.3543(4) 0.3460(2) 0.0304(3) 0.0450(11) Uani 1 1 d .
H6A H 0.3755 0.3149 -0.0182 0.067 Uiso 1 1 calc R
H6B H 0.2548 0.3752 0.0086 0.067 Uiso 1 1 calc R
H6C H 0.3379 0.3155 0.0807 0.067 Uiso 1 1 calc R
H1 H 0.639(4) 0.3247(17) 0.150(2) 0.020(9) Uiso 1 1 d .

loop_
_atom_site_aniso_label
_atom_site_aniso_U_11
_atom_site_aniso_U_22
_atom_site_aniso_U_33
_atom_site_aniso_U_23
_atom_site_aniso_U_13
_atom_site_aniso_U_12
W1 0.01891(7) 0.02300(8) 0.01994(7) -0.00105(7) 0.00542(5) -0.00354(7)
N1 0.0279(16) 0.0326(18) 0.0278(16) -0.0004(13) 0.0111(13) -0.0042(14)
O2 0.0262(12) 0.0237(14) 0.0231(11) -0.0025(10) 0.0053(10) -0.0019(10)
C3 0.036(2) 0.039(3) 0.038(2) -0.0030(19) -0.0075(18) 0.0012(18)
C18 0.0292(19) 0.027(2) 0.0204(17) -0.0038(15) 0.0068(14) -0.0026(16)
C2 0.036(2) 0.031(2) 0.0222(18) -0.0038(16) 0.0008(16) -0.0031(17)
C17 0.039(2) 0.029(2) 0.0206(17) -0.0089(16) 0.0106(15) -0.0129(18)
C14 0.0263(17) 0.024(2) 0.0218(16) 0.0003(15) 0.0080(14) -0.0019(15)
O1 0.0356(16) 0.059(2) 0.065(2) 0.0040(16) 0.0283(15) -0.0149(14)
C19 0.037(2) 0.040(2) 0.043(2) -0.0047(19) 0.0222(18) -0.0115(18)
C4 0.041(2) 0.032(2) 0.035(2) -0.0030(18) 0.0029(17) -0.0100(18)
C10 0.032(2) 0.038(2) 0.034(2) -0.0002(18) 0.0041(17) 0.0073(18)
C15 0.0306(19) 0.030(2) 0.0212(17) -0.0007(15) 0.0069(15) 0.0040(16)
C12 0.059(3) 0.023(2) 0.041(2) 0.0063(18) 0.020(2) 0.005(2)
C7 0.045(2) 0.040(3) 0.039(2) -0.0009(19) 0.0104(19) 0.013(2)
C20 0.059(3) 0.045(3) 0.032(2) 0.0089(19) 0.009(2) 0.013(2)
C5 0.0300(19) 0.027(2) 0.0312(19) 0.0005(16) 0.0072(16) 0.0021(16)
C16 0.0252(19) 0.045(2) 0.0243(18) -0.0071(17) 0.0038(15) -0.0039(17)
C22 0.074(3) 0.040(3) 0.048(3) -0.012(2) 0.023(2) -0.028(2)
C23 0.044(2) 0.044(3) 0.037(2) -0.0027(19) 0.0119(19) 0.016(2)
C11 0.052(3) 0.035(2) 0.031(2) 0.0044(18) 0.0045(19) 0.019(2)
C8 0.0324(19) 0.024(2) 0.0213(17) -0.0014(15) 0.0084(15) 0.0031(16)
C9 0.032(2) 0.031(2) 0.0257(19) 0.0021(16) 0.0061(16) 0.0010(17)
C13 0.040(2) 0.025(2) 0.031(2) -0.0001(16) 0.0138(17) -0.0005(17)
C21 0.025(2) 0.093(4) 0.038(2) -0.021(2) 0.0001(18) -0.009(2)
C1 0.0321(19) 0.023(2) 0.0208(17) -0.0032(15) 0.0060(15) -0.0002(16)
C6 0.030(2) 0.040(3) 0.063(3) -0.005(2) 0.005(2) 0.0037(19)

loop_
_atom_type_symbol
_atom_type_description
_atom_type_scat_dispersion_real
_atom_type_scat_dispersion_imag
_atom_type_scat_source
C C 0.0033 0.0016 'International Tables Vol C Tables 4.2.6.8 and 6.1.1.4'
H H 0.0000 0.0000 'International Tables Vol C Tables 4.2.6.8 and 6.1.1.4'
N N 0.0061 0.0033 'International Tables Vol C Tables 4.2.6.8 and 6.1.1.4'
O O 0.0106 0.0060 'International Tables Vol C Tables 4.2.6.8 and 6.1.1.4'
W W -0.8490 6.8722 'International Tables Vol C Tables 4.2.6.8 and 6.1.1.4'

loop_
_geom_angle_atom_site_label_1
_geom_angle_atom_site_label_2
_geom_angle_atom_site_label_3
_geom_angle
N1 W1 O2 105.57(11)
N1 W1 C8 91.10(13)
O2 W1 C8 107.83(11)
N1 W1 C16 94.05(13)
O2 W1 C16 117.46(12)
C8 W1 C16 130.92(13)
N1 W1 C15 124.06(13)
O2 W1 C15 88.90(11)
C8 W1 C15 135.92(12)
C16 W1 C15 35.56(12)
N1 W1 C17 96.88(12)
O2 W1 C17 147.12(11)
C8 W1 C17 95.23(13)
C16 W1 C17 35.70(12)
C15 W1 C17 58.42(12)
N1 W1 C14 151.55(12)
O2 W1 C14 93.96(10)
C8 W1 C14 102.57(12)
C16 W1 C14 58.16(11)
C15 W1 C14 34.26(11)
C17 W1 C14 57.52(11)
N1 W1 C18 128.07(12)
O2 W1 C18 125.81(10)
C8 W1 C18 80.97(11)
C16 W1 C18 58.04(12)
C15 W1 C18 57.07(11)
C17 W1 C18 34.41(11)
C14 W1 C18 34.01(11)
O1 N1 W1 170.2(3)
C1 O2 W1 135.7(2)
C17 C18 C14 108.3(3)
C17 C18 C23 125.1(3)
C14 C18 C23 126.2(3)
C17 C18 W1 69.89(19)
C14 C18 W1 72.72(18)
C23 C18 W1 128.6(2)
C3 C2 C4 109.8(3)
C3 C2 C1 111.5(3)
C4 C2 C1 112.0(3)
C18 C17 C16 107.5(3)
C18 C17 C22 125.4(4)
C16 C17 C22 127.1(3)
C18 C17 W1 75.70(19)
C16 C17 W1 69.58(19)
C22 C17 W1 121.5(2)
C15 C14 C18 107.9(3)
C15 C14 C19 124.9(3)
C18 C14 C19 127.3(3)
C15 C14 W1 70.18(18)
C18 C14 W1 73.27(18)
C19 C14 W1 122.1(2)
C11 C10 C9 119.7(4)
C14 C15 C16 108.4(3)
C14 C15 C20 125.9(3)
C16 C15 C20 125.7(3)
C14 C15 W1 75.56(19)
C16 C15 W1 69.68(19)
C20 C15 W1 121.1(2)
C11 C12 C13 120.0(4)
C6 C5 C1 111.9(3)
C6 C5 C7 109.5(3)
C1 C5 C7 110.5(3)
C15 C16 C17 107.8(3)
C15 C16 C21 125.7(4)
C17 C16 C21 126.1(4)
C15 C16 W1 74.76(19)
C17 C16 W1 74.72(19)
C21 C16 W1 121.6(2)
C10 C11 C12 120.1(4)
C13 C8 C9 116.3(3)
C13 C8 W1 123.9(3)
C9 C8 W1 119.4(2)
C10 C9 C8 122.0(3)
C12 C13 C8 121.8(4)
O2 C1 C5 111.0(3)
O2 C1 C2 106.4(3)
C5 C1 C2 114.8(3)

loop_
_geom_bond_atom_site_label_1
_geom_bond_atom_site_label_2
_geom_bond_distance
W1 N1 1.759(3)
W1 O2 1.899(2)
W1 C8 2.142(3)
W1 C16 2.293(3)
W1 C15 2.359(3)
W1 C17 2.360(3)
W1 C14 2.429(3)
W1 C18 2.436(3)
N1 O1 1.227(3)
O2 C1 1.433(4)
C3 C2 1.514(5)
C18 C17 1.420(5)
C18 C14 1.423(5)
C18 C23 1.501(5)
C2 C4 1.532(5)
C2 C1 1.537(5)
C17 C16 1.428(5)
C17 C22 1.510(5)
C14 C15 1.412(4)
C14 C19 1.500(5)
C10 C11 1.372(5)
C10 C9 1.386(5)
C15 C16 1.422(5)
C15 C20 1.500(5)
C12 C11 1.379(5)
C12 C13 1.383(5)
C7 C5 1.536(5)
C5 C6 1.524(5)
C5 C1 1.527(5)
C16 C21 1.511(5)
C8 C13 1.400(5)
C8 C9 1.401(5)

loop_
_geom_torsion_atom_site_label_1
_geom_torsion_atom_site_label_2
_geom_torsion_atom_site_label_3
_geom_torsion_atom_site_label_4
_geom_torsion
O2 W1 N1 O1 132.4(16)
C8 W1 N1 O1 -118.8(16)
C16 W1 N1 O1 12.4(16)
C15 W1 N1 O1 32.9(17)
C17 W1 N1 O1 -23.4(16)
C14 W1 N1 O1 0.7(18)
C18 W1 N1 O1 -39.4(17)
N1 W1 O2 C1 21.0(3)
C8 W1 O2 C1 -75.4(3)
C16 W1 O2 C1 124.1(3)
C15 W1 O2 C1 146.2(3)
C17 W1 O2 C1 152.3(3)
C14 W1 O2 C1 -179.9(3)
C18 W1 O2 C1 -167.0(3)
N1 W1 C18 C17 29.0(3)
O2 W1 C18 C17 -141.18(19)
C8 W1 C18 C17 113.3(2)
C16 W1 C18 C17 -38.5(2)
C15 W1 C18 C17 -80.9(2)
C14 W1 C18 C17 -117.7(3)
N1 W1 C18 C14 146.71(19)
O2 W1 C18 C14 -23.5(2)
C8 W1 C18 C14 -129.0(2)
C16 W1 C18 C14 79.2(2)
C15 W1 C18 C14 36.81(18)
C17 W1 C18 C14 117.7(3)
N1 W1 C18 C23 -90.3(3)
O2 W1 C18 C23 99.5(3)
C8 W1 C18 C23 -6.1(3)
C16 W1 C18 C23 -157.8(4)
C15 W1 C18 C23 159.8(4)
C17 W1 C18 C23 -119.4(4)
C14 W1 C18 C23 122.9(4)
C14 C18 C17 C16 -0.2(4)
C23 C18 C17 C16 -173.5(3)
W1 C18 C17 C16 62.7(2)
C14 C18 C17 C22 178.4(3)
C23 C18 C17 C22 5.1(5)
W1 C18 C17 C22 -118.7(3)
C14 C18 C17 W1 -63.0(2)
C23 C18 C17 W1 123.7(3)
N1 W1 C17 C18 -157.4(2)
O2 W1 C17 C18 69.4(3)
C8 W1 C17 C18 -65.6(2)
C16 W1 C17 C18 115.3(3)
C15 W1 C17 C18 76.6(2)
C14 W1 C17 C18 35.95(19)
N1 W1 C17 C16 87.4(2)
O2 W1 C17 C16 -45.8(3)
C8 W1 C17 C16 179.1(2)
C15 W1 C17 C16 -38.6(2)
C14 W1 C17 C16 -79.3(2)
C18 W1 C17 C16 -115.3(3)
N1 W1 C17 C22 -34.4(3)
O2 W1 C17 C22 -167.6(3)
C8 W1 C17 C22 57.3(3)
C16 W1 C17 C22 -121.8(4)
C15 W1 C17 C22 -160.4(4)
C14 W1 C17 C22 158.9(4)
C18 W1 C17 C22 123.0(4)
C17 C18 C14 C15 -0.9(4)
C23 C18 C14 C15 172.3(3)
W1 C18 C14 C15 -62.0(2)
C17 C18 C14 C19 179.1(3)
C23 C18 C14 C19 -7.7(5)
W1 C18 C14 C19 117.9(3)
C17 C18 C14 W1 61.2(2)
C23 C18 C14 W1 -125.6(3)
N1 W1 C14 C15 51.6(4)
O2 W1 C14 C15 -82.2(2)
C8 W1 C14 C15 168.5(2)
C16 W1 C14 C15 37.9(2)
C17 W1 C14 C15 80.3(2)
C18 W1 C14 C15 116.7(3)
N1 W1 C14 C18 -65.1(3)
O2 W1 C14 C18 161.09(19)
C8 W1 C14 C18 51.8(2)
C16 W1 C14 C18 -78.8(2)
C15 W1 C14 C18 -116.7(3)
C17 W1 C14 C18 -36.38(19)
N1 W1 C14 C19 171.0(3)
O2 W1 C14 C19 37.2(3)
C8 W1 C14 C19 -72.1(3)
C16 W1 C14 C19 157.3(3)
C15 W1 C14 C19 119.4(4)
C17 W1 C14 C19 -160.3(3)
C18 W1 C14 C19 -123.9(4)
C18 C14 C15 C16 1.6(4)
C19 C14 C15 C16 -178.3(3)
W1 C14 C15 C16 -62.4(2)
C18 C14 C15 C20 -177.8(3)
C19 C14 C15 C20 2.3(5)
W1 C14 C15 C20 118.2(3)
C18 C14 C15 W1 64.0(2)
C19 C14 C15 W1 -115.9(3)
N1 W1 C15 C14 -153.2(2)
O2 W1 C15 C14 98.7(2)
C8 W1 C15 C14 -16.2(3)
C16 W1 C15 C14 -116.3(3)
C17 W1 C15 C14 -77.5(2)
C18 W1 C15 C14 -36.54(18)
N1 W1 C15 C16 -37.0(3)
O2 W1 C15 C16 -145.1(2)
C8 W1 C15 C16 100.0(2)
C17 W1 C15 C16 38.8(2)
C14 W1 C15 C16 116.3(3)
C18 W1 C15 C16 79.7(2)
N1 W1 C15 C20 83.3(3)
O2 W1 C15 C20 -24.9(3)
C8 W1 C15 C20 -139.7(3)
C16 W1 C15 C20 120.2(4)
C17 W1 C15 C20 159.0(3)
C14 W1 C15 C20 -123.5(4)
C18 W1 C15 C20 -160.1(3)
C14 C15 C16 C17 -1.8(4)
C20 C15 C16 C17 177.6(3)
W1 C15 C16 C17 -68.0(2)
C14 C15 C16 C21 -175.6(3)
C20 C15 C16 C21 3.8(6)
W1 C15 C16 C21 118.2(4)
C14 C15 C16 W1 66.2(2)
C20 C15 C16 W1 -114.4(3)
C18 C17 C16 C15 1.2(4)
C22 C17 C16 C15 -177.3(3)
W1 C17 C16 C15 68.0(2)
C18 C17 C16 C21 175.0(3)
C22 C17 C16 C21 -3.5(6)
W1 C17 C16 C21 -118.2(4)
C18 C17 C16 W1 -66.8(2)
C22 C17 C16 W1 114.6(3)
N1 W1 C16 C15 150.0(2)
O2 W1 C16 C15 40.2(2)
C8 W1 C16 C15 -115.0(2)
C17 W1 C16 C15 -113.8(3)
C14 W1 C16 C15 -36.46(19)
C18 W1 C16 C15 -76.8(2)
N1 W1 C16 C17 -96.1(2)
O2 W1 C16 C17 153.97(18)
C8 W1 C16 C17 -1.2(3)
C15 W1 C16 C17 113.8(3)
C14 W1 C16 C17 77.3(2)
C18 W1 C16 C17 37.04(19)
N1 W1 C16 C21 27.2(4)
O2 W1 C16 C21 -82.7(3)
C8 W1 C16 C21 122.2(3)
C15 W1 C16 C21 -122.9(4)
C17 W1 C16 C21 123.3(4)
C14 W1 C16 C21 -159.3(4)
C18 W1 C16 C21 160.4(4)
C9 C10 C11 C12 0.0(6)
C13 C12 C11 C10 -0.6(6)
N1 W1 C8 C13 13.7(3)
O2 W1 C8 C13 120.5(3)
C16 W1 C8 C13 -82.6(3)
C15 W1 C8 C13 -131.9(3)
C17 W1 C8 C13 -83.3(3)
C14 W1 C8 C13 -141.1(3)
C18 W1 C8 C13 -114.7(3)
N1 W1 C8 C9 -159.0(3)
O2 W1 C8 C9 -52.2(3)
C16 W1 C8 C9 104.7(3)
C15 W1 C8 C9 55.5(3)
C17 W1 C8 C9 104.0(3)
C14 W1 C8 C9 46.2(3)
C18 W1 C8 C9 72.6(3)
C11 C10 C9 C8 1.4(6)
C13 C8 C9 C10 -1.9(5)
W1 C8 C9 C10 171.3(3)
C11 C12 C13 C8 0.0(6)
C9 C8 C13 C12 1.2(5)
W1 C8 C13 C12 -171.6(3)
W1 O2 C1 C5 -97.5(3)
W1 O2 C1 C2 137.0(2)
C6 C5 C1 O2 62.1(4)
C7 C5 C1 O2 -175.6(3)
C6 C5 C1 C2 -177.2(3)
C7 C5 C1 C2 -54.9(4)
C3 C2 C1 O2 -57.0(4)
C4 C2 C1 O2 66.6(4)
C3 C2 C1 C5 179.8(3)
C4 C2 C1 C5 -56.7(4)
